data_7226564
loop_
_publ_author_name
'Qiang, Dajiao'
'Yang, Xiaogang'
'Deng, Xuebin'
'Sun, Hao-Ling'

_publ_section_title
;
 Two novel eight-connected self-penetrating porous lanthanide--organic
 frameworks: structures, luminescence, and gas adsorption properties
;
_journal_issue 42
_journal_name_full CrystEngComm
_journal_page_first 8159
_journal_paper_doi 10.1039/C6CE01527A
_journal_volume 18
_journal_year 2016
_chemical_formula_sum 'C66 H36 Eu2 N6 O15'
_chemical_formula_weight 1456.93
_space_group_crystal_system monoclinic
_space_group_IT_number 13
_space_group_name_Hall '-P 2yac'
_space_group_name_H-M_alt 'P 1 2/n 1'
_symmetry_space_group_name_Hall '-P 2yac'
_symmetry_space_group_name_H-M 'P 1 2/n 1'
_atom_sites_solution_hydrogens geom
_audit_creation_method SHELXL-2014/7
_audit_update_record
;
2016-04-26 deposited with the CCDC.
2016-09-15 downloaded from the CCDC.
;
_cell_angle_alpha 90
_cell_angle_beta 103.153(6)
_cell_angle_gamma 90
_cell_formula_units_Z 2
_cell_length_a 13.742(6)
_cell_length_b 10.981(5)
_cell_length_c 23.785(10)
_cell_measurement_reflns_used 5099
_cell_measurement_temperature 100(2)
_cell_measurement_theta_max 26.08
_cell_measurement_theta_min 2.40
_cell_volume 3495(3)
_computing_cell_refinement 'Bruker SAINT'
_computing_data_collection 'Bruker APEX2'
_computing_data_reduction 'Bruker SAINT'
_computing_molecular_graphics 'Bruker SHELXTL'
_computing_publication_material 'Bruker SHELXTL'
_computing_structure_refinement 'SHELXL-2014/7 (Sheldrick, 2014)'
_computing_structure_solution 'SHELXS-97 (Sheldrick 2008)'
_diffrn_ambient_temperature 100(2)
_diffrn_measured_fraction_theta_full 0.998
_diffrn_measured_fraction_theta_max 0.992
_diffrn_measurement_device_type 'Bruker APEX-II CCD'
_diffrn_measurement_method '\f and \w scans'
_diffrn_radiation_type MoK\a
_diffrn_radiation_wavelength 0.71073
_diffrn_reflns_av_R_equivalents 0.0512
_diffrn_reflns_av_unetI/netI 0.0628
_diffrn_reflns_Laue_measured_fraction_full 0.998
_diffrn_reflns_Laue_measured_fraction_max 0.992
_diffrn_reflns_limit_h_max 16
_diffrn_reflns_limit_h_min -18
_diffrn_reflns_limit_k_max 14
_diffrn_reflns_limit_k_min -14
_diffrn_reflns_limit_l_max 31
_diffrn_reflns_limit_l_min -25
_diffrn_reflns_number 23632
_diffrn_reflns_point_group_measured_fraction_full 0.998
_diffrn_reflns_point_group_measured_fraction_max 0.992
_diffrn_reflns_theta_full 25.242
_diffrn_reflns_theta_max 28.244
_diffrn_reflns_theta_min 1.758
_exptl_absorpt_coefficient_mu 1.842
_exptl_absorpt_correction_T_max 0.75
_exptl_absorpt_correction_T_min 0.64
_exptl_absorpt_correction_type multi-scan
_exptl_absorpt_process_details SADABS
_exptl_crystal_colour yellow
_exptl_crystal_density_diffrn 1.384
_exptl_crystal_description block
_exptl_crystal_F_000 1440
_exptl_crystal_size_max 0.400
_exptl_crystal_size_mid 0.150
_exptl_crystal_size_min 0.080
_refine_diff_density_max 1.750
_refine_diff_density_min -0.808
_refine_diff_density_rms 0.121
_refine_ls_extinction_method none
_refine_ls_goodness_of_fit_ref 1.022
_refine_ls_hydrogen_treatment constr
_refine_ls_matrix_type full
_refine_ls_number_parameters 402
_refine_ls_number_reflns 8593
_refine_ls_number_restraints 0
_refine_ls_restrained_S_all 1.022
_refine_ls_R_factor_all 0.0605
_refine_ls_R_factor_gt 0.0436
_refine_ls_shift/su_max 0.001
_refine_ls_shift/su_mean 0.000
_refine_ls_structure_factor_coef Fsqd
_refine_ls_weighting_details 'w=1/[\s^2^(Fo^2^)+(0.0367P)^2^+5.3872P] where P=(Fo^2^+2Fc^2^)/3'
_refine_ls_weighting_scheme calc
_refine_ls_wR_factor_gt 0.0908
_refine_ls_wR_factor_ref 0.0968
_reflns_Friedel_coverage 0.000
_reflns_number_gt 6724
_reflns_number_total 8593
_reflns_threshold_expression 'I > 2\s(I)'
_cod_data_source_file c6ce01527a2.cif
_cod_data_source_block 140514c_0m_sq_s
_cod_depositor_comments 'Adding full bibliography for 7226564--7226565.cif.'
_cod_database_code 7226564
_shelx_shelxl_version_number 2014/7
_shelx_space_group_comment
; 
The symmetry employed for this shelxl refinement is uniquely defined 
by the following loop, which should always be used as a source of 
symmetry information in preference to the above space-group names. 
They are only intended as comments. 
;
_shelx_estimated_absorpt_t_min 0.526
_shelx_estimated_absorpt_t_max 0.867

loop_
_space_group_symop_operation_xyz
'x, y, z'
'-x+1/2, y, -z+1/2'
'-x, -y, -z'
'x-1/2, -y, z-1/2'

loop_
_atom_site_label
_atom_site_type_symbol
_atom_site_fract_x
_atom_site_fract_y
_atom_site_fract_z
_atom_site_U_iso_or_equiv
_atom_site_adp_type
_atom_site_occupancy
_atom_site_site_symmetry_order
_atom_site_calc_flag
_atom_site_refinement_flags_posn
_atom_site_refinement_flags_adp
_atom_site_refinement_flags_occupancy
C1 C 0.4054(3) 0.5779(4) 1.02613(18) 0.0256(9) Uani 1 1 d . . .
H1 H 0.4747 0.5925 1.0298 0.031 Uiso 1 1 calc R U .
C2 C 0.3771(3) 0.4677(4) 1.04732(19) 0.0271(9) Uani 1 1 d . . .
H2 H 0.4256 0.4090 1.0645 0.033 Uiso 1 1 calc R U .
C3 C 0.2770(3) 0.4470(4) 1.04245(18) 0.0249(9) Uani 1 1 d . . .
H3 H 0.2553 0.3735 1.0568 0.030 Uiso 1 1 calc R U .
C4 C 0.2068(3) 0.5342(3) 1.01631(17) 0.0207(8) Uani 1 1 d . . .
C5 C 0.0992(3) 0.5152(4) 1.00796(17) 0.0200(8) Uani 1 1 d . . .
C6 C 0.0309(3) 0.6026(4) 0.97925(17) 0.0228(9) Uani 1 1 d . . .
C7 C 0.0679(3) 0.7133(4) 0.95680(18) 0.0249(9) Uani 1 1 d . . .
C8 C 0.0026(3) 0.8020(4) 0.9267(2) 0.0341(11) Uani 1 1 d . . .
H8 H -0.0676 0.7931 0.9214 0.041 Uiso 1 1 calc R U .
C9 C 0.0424(3) 0.9021(4) 0.9051(2) 0.0364(11) Uani 1 1 d . . .
H9 H 0.0001 0.9636 0.8845 0.044 Uiso 1 1 calc R U .
C10 C 0.1465(3) 0.9114(4) 0.91391(19) 0.0311(10) Uani 1 1 d . . .
H10 H 0.1730 0.9800 0.8982 0.037 Uiso 1 1 calc R U .
C11 C 0.2419(3) 0.6413(3) 0.99532(16) 0.0209(8) Uani 1 1 d . . .
C12 C 0.1714(3) 0.7315(3) 0.96453(17) 0.0211(8) Uani 1 1 d . . .
C13 C 0.3918(3) 0.7571(4) 0.85909(18) 0.0253(9) Uani 1 1 d . . .
C14 C 0.3995(3) 0.6953(4) 0.80405(18) 0.0276(10) Uani 1 1 d . . .
C15 C 0.3739(5) 0.7546(5) 0.7517(2) 0.0498(15) Uani 1 1 d . . .
H15 H 0.3486 0.8353 0.7501 0.060 Uiso 1 1 calc R U .
C16 C 0.3848(5) 0.6983(5) 0.7015(2) 0.0533(16) Uani 1 1 d . . .
H16 H 0.3700 0.7410 0.6659 0.064 Uiso 1 1 calc R U .
C17 C 0.4174(4) 0.5790(4) 0.70408(19) 0.0332(10) Uani 1 1 d . . .
C18 C 0.4445(4) 0.5178(4) 0.75577(19) 0.0310(10) Uani 1 1 d . . .
H18 H 0.4688 0.4366 0.7571 0.037 Uiso 1 1 calc R U .
C19 C 0.4358(4) 0.5763(4) 0.80554(19) 0.0290(10) Uani 1 1 d . . .
H19 H 0.4549 0.5351 0.8415 0.035 Uiso 1 1 calc R U .
C20 C 0.3563(3) 0.4366(4) 0.63011(18) 0.0287(10) Uani 1 1 d . . .
C21 C 0.2566(4) 0.4518(4) 0.6322(2) 0.0338(11) Uani 1 1 d . . .
H21 H 0.2372 0.5200 0.6517 0.041 Uiso 1 1 calc R U .
C22 C 0.1861(4) 0.3679(4) 0.60607(19) 0.0351(11) Uani 1 1 d . . .
H22 H 0.1179 0.3804 0.6065 0.042 Uiso 1 1 calc R U .
C23 C 0.2135(3) 0.2647(4) 0.57894(17) 0.0239(9) Uani 1 1 d . . .
C24 C 0.3146(3) 0.2515(4) 0.57722(19) 0.0291(10) Uani 1 1 d . . .
H24 H 0.3345 0.1829 0.5583 0.035 Uiso 1 1 calc R U .
C25 C 0.3854(4) 0.3361(4) 0.60248(19) 0.0290(10) Uani 1 1 d . . .
H25 H 0.4534 0.3258 0.6010 0.035 Uiso 1 1 calc R U .
C26 C 0.1368(3) 0.1719(4) 0.55311(17) 0.0238(9) Uani 1 1 d . . .
C27 C 0.6151(3) 1.0064(4) 0.92525(17) 0.0240(9) Uani 1 1 d . . .
C28 C 0.6537(3) 0.9403(4) 0.88021(19) 0.0290(10) Uani 1 1 d . . .
C29 C 0.6260(5) 0.8243(5) 0.8659(3) 0.0554(16) Uani 1 1 d . . .
H29 H 0.5835 0.7824 0.8858 0.067 Uiso 1 1 calc R U .
C30 C 0.6602(6) 0.7651(6) 0.8211(3) 0.077(2) Uani 1 1 d . . .
H30 H 0.6396 0.6841 0.8105 0.093 Uiso 1 1 calc R U .
C31 C 0.7218(5) 0.8232(5) 0.7939(3) 0.0520(16) Uani 1 1 d . . .
C32 C 0.7620(5) 0.9334(7) 0.8143(3) 0.070(2) Uani 1 1 d . . .
H32 H 0.8117 0.9716 0.7984 0.084 Uiso 1 1 calc R U .
C33 C 0.7283(5) 0.9865(7) 0.8581(3) 0.075(2) Uani 1 1 d . . .
H33 H 0.7590 1.0602 0.8740 0.090 Uiso 1 1 calc R U .
Eu1 Eu 0.40336(2) 0.86813(2) 0.96793(2) 0.02039(7) Uani 1 1 d . . .
N1 N 0.3410(3) 0.6639(3) 1.00111(14) 0.0217(7) Uani 1 1 d . . .
N2 N 0.2103(3) 0.8302(3) 0.94295(14) 0.0232(7) Uani 1 1 d . . .
N3 N 0.0681(3) 0.4125(3) 1.02939(14) 0.0234(7) Uani 1 1 d . . .
O1 O 0.4289(3) 0.7038(3) 0.90619(12) 0.0324(7) Uani 1 1 d . . .
O2 O 0.3511(2) 0.8601(3) 0.85869(12) 0.0315(7) Uani 1 1 d . . .
O3 O 0.4300(2) 0.5205(3) 0.65362(13) 0.0361(8) Uani 1 1 d . . .
O4 O 0.0481(2) 0.2082(3) 0.53303(12) 0.0270(7) Uani 1 1 d . . .
O5 O 0.1664(2) 0.0630(2) 0.55350(13) 0.0258(6) Uani 1 1 d . . .
O6 O 0.5394(2) 0.9666(3) 0.94219(12) 0.0287(7) Uani 1 1 d . . .
O7 O 0.6610(2) 1.1001(3) 0.94672(12) 0.0304(7) Uani 1 1 d . . .
O8 O 0.7500 0.7576(5) 0.7500 0.069(2) Uani 1 2 d S T P

loop_
_atom_site_aniso_label
_atom_site_aniso_U_11
_atom_site_aniso_U_22
_atom_site_aniso_U_33
_atom_site_aniso_U_23
_atom_site_aniso_U_13
_atom_site_aniso_U_12
C1 0.017(2) 0.029(2) 0.031(2) -0.0070(18) 0.0071(17) -0.0117(17)
C2 0.024(2) 0.026(2) 0.030(2) 0.0014(18) 0.0039(18) -0.0049(17)
C3 0.031(2) 0.0179(19) 0.027(2) 0.0000(17) 0.0087(18) -0.0087(17)
C4 0.022(2) 0.0177(19) 0.024(2) -0.0014(16) 0.0074(16) -0.0093(16)
C5 0.019(2) 0.0215(19) 0.020(2) -0.0007(16) 0.0061(15) -0.0120(16)
C6 0.025(2) 0.021(2) 0.025(2) 0.0008(16) 0.0103(16) -0.0106(16)
C7 0.025(2) 0.024(2) 0.026(2) 0.0020(17) 0.0074(17) -0.0137(17)
C8 0.023(2) 0.031(2) 0.046(3) 0.013(2) 0.004(2) -0.0110(19)
C9 0.027(2) 0.028(2) 0.052(3) 0.017(2) 0.005(2) -0.0084(19)
C10 0.030(2) 0.028(2) 0.033(2) 0.0086(19) 0.0004(19) -0.0175(19)
C11 0.025(2) 0.0190(19) 0.0185(19) -0.0031(16) 0.0041(15) -0.0135(16)
C12 0.025(2) 0.021(2) 0.019(2) -0.0023(15) 0.0071(16) -0.0127(16)
C13 0.032(2) 0.022(2) 0.021(2) -0.0004(16) 0.0032(18) -0.0105(18)
C14 0.037(3) 0.026(2) 0.020(2) 0.0008(17) 0.0067(18) 0.0025(19)
C15 0.083(4) 0.041(3) 0.022(3) 0.001(2) 0.006(3) 0.019(3)
C16 0.093(5) 0.044(3) 0.019(2) 0.006(2) 0.005(3) 0.024(3)
C17 0.037(3) 0.040(3) 0.022(2) -0.006(2) 0.0058(19) -0.002(2)
C18 0.040(3) 0.022(2) 0.031(2) 0.0007(18) 0.008(2) -0.0040(19)
C19 0.042(3) 0.025(2) 0.020(2) 0.0001(17) 0.0085(19) -0.0065(19)
C20 0.039(3) 0.029(2) 0.018(2) -0.0027(17) 0.0062(18) 0.0083(19)
C21 0.037(3) 0.032(2) 0.031(2) -0.014(2) 0.005(2) 0.014(2)
C22 0.031(2) 0.039(3) 0.032(2) -0.009(2) -0.0011(19) 0.019(2)
C23 0.028(2) 0.024(2) 0.018(2) 0.0005(16) 0.0028(17) 0.0150(17)
C24 0.033(2) 0.027(2) 0.029(2) 0.0016(18) 0.0116(19) 0.0123(19)
C25 0.032(2) 0.029(2) 0.026(2) 0.0038(18) 0.0091(19) 0.0091(19)
C26 0.031(2) 0.025(2) 0.018(2) 0.0003(16) 0.0097(17) 0.0129(18)
C27 0.025(2) 0.028(2) 0.019(2) 0.0001(17) 0.0063(17) -0.0114(17)
C28 0.032(2) 0.027(2) 0.031(2) 0.0006(18) 0.0140(19) -0.0116(18)
C29 0.070(4) 0.048(3) 0.063(4) -0.003(3) 0.044(3) -0.009(3)
C30 0.112(6) 0.044(4) 0.100(6) -0.027(4) 0.075(5) -0.025(4)
C31 0.086(5) 0.025(2) 0.067(4) 0.006(2) 0.062(4) 0.006(3)
C32 0.050(4) 0.107(6) 0.068(4) -0.028(4) 0.043(3) -0.028(4)
C33 0.055(4) 0.117(6) 0.066(4) -0.050(4) 0.038(3) -0.044(4)
Eu1 0.02130(11) 0.02186(11) 0.01877(10) -0.00252(9) 0.00616(7) -0.01389(9)
N1 0.0217(18) 0.0193(17) 0.0244(18) -0.0041(13) 0.0061(14) -0.0111(13)
N2 0.0278(19) 0.0192(16) 0.0217(18) 0.0019(13) 0.0035(14) -0.0125(14)
N3 0.0224(18) 0.0229(17) 0.0247(18) 0.0033(14) 0.0053(14) -0.0084(14)
O1 0.051(2) 0.0251(16) 0.0188(15) 0.0018(12) 0.0032(14) -0.0030(14)
O2 0.0403(18) 0.0291(16) 0.0239(16) -0.0002(13) 0.0050(13) 0.0052(14)
O3 0.044(2) 0.0399(18) 0.0251(17) -0.0118(14) 0.0096(14) 0.0008(16)
O4 0.0273(16) 0.0264(15) 0.0256(16) -0.0031(12) 0.0026(12) 0.0152(13)
O5 0.0242(15) 0.0218(15) 0.0311(16) 0.0005(12) 0.0058(12) 0.0112(12)
O6 0.0317(17) 0.0353(17) 0.0232(15) -0.0059(13) 0.0148(13) -0.0169(14)
O7 0.0388(18) 0.0322(16) 0.0233(15) -0.0052(13) 0.0135(13) -0.0202(14)
O8 0.128(6) 0.030(3) 0.078(4) 0.000 0.087(4) 0.000

loop_
_atom_type_symbol
_atom_type_description
_atom_type_scat_dispersion_real
_atom_type_scat_dispersion_imag
_atom_type_scat_source
C C 0.0033 0.0016 'International Tables Vol C Tables 4.2.6.8 and 6.1.1.4'
H H 0.0000 0.0000 'International Tables Vol C Tables 4.2.6.8 and 6.1.1.4'
N N 0.0061 0.0033 'International Tables Vol C Tables 4.2.6.8 and 6.1.1.4'
O O 0.0106 0.0060 'International Tables Vol C Tables 4.2.6.8 and 6.1.1.4'
Eu Eu -0.1578 3.6682 'International Tables Vol C Tables 4.2.6.8 and 6.1.1.4'

loop_
_geom_angle_atom_site_label_1
_geom_angle_atom_site_label_2
_geom_angle_atom_site_label_3
_geom_angle
_geom_angle_site_symmetry_1
_geom_angle_site_symmetry_3
N1 C1 C2 124.1(4) . .
N1 C1 H1 117.9 . .
C2 C1 H1 117.9 . .
C3 C2 C1 117.9(4) . .
C3 C2 H2 121.0 . .
C1 C2 H2 121.0 . .
C2 C3 C4 120.0(4) . .
C2 C3 H3 120.0 . .
C4 C3 H3 120.0 . .
C3 C4 C11 118.2(4) . .
C3 C4 C5 122.4(4) . .
C11 C4 C5 119.3(4) . .
N3 C5 C6 121.4(4) . .
N3 C5 C4 117.8(4) . .
C6 C5 C4 120.8(3) . .
N3 C6 C5 122.1(4) 3_567 .
N3 C6 C7 118.2(4) 3_567 .
C5 C6 C7 119.6(4) . .
C8 C7 C12 118.6(4) . .
C8 C7 C6 121.7(4) . .
C12 C7 C6 119.7(4) . .
C9 C8 C7 118.8(4) . .
C9 C8 H8 120.6 . .
C7 C8 H8 120.6 . .
C8 C9 C10 118.7(4) . .
C8 C9 H9 120.7 . .
C10 C9 H9 120.7 . .
N2 C10 C9 124.0(4) . .
N2 C10 H10 118.0 . .
C9 C10 H10 118.0 . .
N1 C11 C4 122.3(4) . .
N1 C11 C12 117.5(3) . .
C4 C11 C12 120.2(3) . .
N2 C12 C7 122.4(4) . .
N2 C12 C11 117.2(3) . .
C7 C12 C11 120.3(3) . .
O2 C13 O1 120.7(4) . .
O2 C13 C14 121.2(4) . .
O1 C13 C14 118.0(4) . .
O2 C13 Eu1 63.5(2) . .
O1 C13 Eu1 57.5(2) . .
C14 C13 Eu1 172.8(3) . .
C15 C14 C19 118.8(4) . .
C15 C14 C13 121.4(4) . .
C19 C14 C13 119.8(4) . .
C14 C15 C16 120.9(5) . .
C14 C15 H15 119.6 . .
C16 C15 H15 119.6 . .
C17 C16 C15 119.0(5) . .
C17 C16 H16 120.5 . .
C15 C16 H16 120.5 . .
C18 C17 C16 121.4(4) . .
C18 C17 O3 118.6(4) . .
C16 C17 O3 119.9(4) . .
C19 C18 C17 118.8(4) . .
C19 C18 H18 120.6 . .
C17 C18 H18 120.6 . .
C18 C19 C14 121.0(4) . .
C18 C19 H19 119.5 . .
C14 C19 H19 119.5 . .
C25 C20 O3 117.0(4) . .
C25 C20 C21 120.3(4) . .
O3 C20 C21 122.7(4) . .
C22 C21 C20 120.0(4) . .
C22 C21 H21 120.0 . .
C20 C21 H21 120.0 . .
C21 C22 C23 121.0(4) . .
C21 C22 H22 119.5 . .
C23 C22 H22 119.5 . .
C22 C23 C24 117.9(4) . .
C22 C23 C26 120.3(4) . .
C24 C23 C26 121.8(4) . .
C25 C24 C23 121.4(4) . .
C25 C24 H24 119.3 . .
C23 C24 H24 119.3 . .
C24 C25 C20 119.3(4) . .
C24 C25 H25 120.3 . .
C20 C25 H25 120.3 . .
O5 C26 O4 125.5(4) . .
O5 C26 C23 116.6(4) . .
O4 C26 C23 117.9(3) . .
O7 C27 O6 121.6(4) . .
O7 C27 C28 117.8(4) . .
O6 C27 C28 120.7(4) . .
O7 C27 Eu1 53.1(2) . 3_677
O6 C27 Eu1 69.6(2) . 3_677
C28 C27 Eu1 164.2(3) . 3_677
C29 C28 C33 116.8(5) . .
C29 C28 C27 121.1(4) . .
C33 C28 C27 121.5(4) . .
C28 C29 C30 120.0(5) . .
C28 C29 H29 120.0 . .
C30 C29 H29 120.0 . .
C31 C30 C29 120.0(6) . .
C31 C30 H30 120.0 . .
C29 C30 H30 120.0 . .
C30 C31 C32 119.8(5) . .
C30 C31 O8 115.5(5) . .
C32 C31 O8 124.2(5) . .
C33 C32 C31 117.9(6) . .
C33 C32 H32 121.0 . .
C31 C32 H32 121.0 . .
C28 C33 C32 123.7(6) . .
C28 C33 H33 118.1 . .
C32 C33 H33 118.1 . .
O5 Eu1 O6 80.47(11) 2_566 .
O5 Eu1 O4 134.48(10) 2_566 4_666
O6 Eu1 O4 74.66(11) . 4_666
O5 Eu1 O1 131.29(10) 2_566 .
O6 Eu1 O1 87.18(11) . .
O4 Eu1 O1 85.20(11) 4_666 .
O5 Eu1 O7 80.92(11) 2_566 3_677
O6 Eu1 O7 127.96(10) . 3_677
O4 Eu1 O7 85.15(11) 4_666 3_677
O1 Eu1 O7 138.94(10) . 3_677
O5 Eu1 O2 78.65(10) 2_566 .
O6 Eu1 O2 78.83(10) . .
O4 Eu1 O2 130.92(10) 4_666 .
O1 Eu1 O2 52.70(10) . .
O7 Eu1 O2 142.53(11) 3_677 .
O5 Eu1 N1 135.06(11) 2_566 .
O6 Eu1 N1 144.46(11) . .
O4 Eu1 N1 77.40(10) 4_666 .
O1 Eu1 N1 68.89(11) . .
O7 Eu1 N1 70.06(10) 3_677 .
O2 Eu1 N1 104.25(10) . .
O5 Eu1 N2 75.75(10) 2_566 .
O6 Eu1 N2 146.81(11) . .
O4 Eu1 N2 138.27(10) 4_666 .
O1 Eu1 N2 91.34(11) . .
O7 Eu1 N2 70.61(11) 3_677 .
O2 Eu1 N2 74.08(11) . .
N1 Eu1 N2 62.76(11) . .
O5 Eu1 O6 66.59(10) 2_566 3_677
O6 Eu1 O6 78.33(10) . 3_677
O4 Eu1 O6 71.37(10) 4_666 3_677
O1 Eu1 O6 154.94(10) . 3_677
O7 Eu1 O6 49.69(9) 3_677 3_677
O2 Eu1 O6 140.91(9) . 3_677
N1 Eu1 O6 112.77(10) . 3_677
N2 Eu1 O6 111.95(10) . 3_677
O5 Eu1 C13 104.96(11) 2_566 .
O6 Eu1 C13 80.96(11) . .
O4 Eu1 C13 107.93(12) 4_666 .
O1 Eu1 C13 26.33(11) . .
O7 Eu1 C13 150.99(11) 3_677 .
O2 Eu1 C13 26.42(11) . .
N1 Eu1 C13 87.25(11) . .
N2 Eu1 C13 83.17(12) . .
O6 Eu1 C13 158.66(10) 3_677 .
O5 Eu1 C27 69.60(11) 2_566 3_677
O6 Eu1 C27 103.77(11) . 3_677
O4 Eu1 C27 80.04(11) 4_666 3_677
O1 Eu1 C27 158.44(11) . 3_677
O7 Eu1 C27 24.50(10) 3_677 3_677
O2 Eu1 C27 147.02(11) . 3_677
N1 Eu1 C27 92.45(11) . 3_677
N2 Eu1 C27 89.33(11) . 3_677
O6 Eu1 C27 25.51(9) 3_677 3_677
C13 Eu1 C27 171.71(12) . 3_677
O5 Eu1 Eu1 68.01(7) 2_566 3_677
O6 Eu1 Eu1 42.98(7) . 3_677
O4 Eu1 Eu1 67.75(7) 4_666 3_677
O1 Eu1 Eu1 126.98(8) . 3_677
O7 Eu1 Eu1 85.01(7) 3_677 3_677
O2 Eu1 Eu1 115.20(7) . 3_677
N1 Eu1 Eu1 138.61(8) . 3_677
N2 Eu1 Eu1 138.99(8) . 3_677
O6 Eu1 Eu1 35.35(6) 3_677 3_677
C13 Eu1 Eu1 123.75(9) . 3_677
C27 Eu1 Eu1 60.81(8) 3_677 3_677
C1 N1 C11 117.5(3) . .
C1 N1 Eu1 121.1(3) . .
C11 N1 Eu1 121.4(3) . .
C10 N2 C12 117.5(4) . .
C10 N2 Eu1 121.7(3) . .
C12 N2 Eu1 120.4(3) . .
C6 N3 C5 116.4(4) 3_567 .
C13 O1 Eu1 96.2(3) . .
C13 O2 Eu1 90.1(2) . .
C20 O3 C17 115.2(4) . .
C26 O4 Eu1 136.4(3) . 4_565
C26 O5 Eu1 138.2(3) . 2_546
C27 O6 Eu1 172.4(3) . .
C27 O6 Eu1 84.9(2) . 3_677
Eu1 O6 Eu1 101.67(10) . 3_677
C27 O7 Eu1 102.4(3) . 3_677
C31 O8 C31 117.8(5) . 2_656

loop_
_geom_bond_atom_site_label_1
_geom_bond_atom_site_label_2
_geom_bond_distance
_geom_bond_site_symmetry_2
C1 N1 1.337(5) .
C1 C2 1.400(6) .
C1 H1 0.9500 .
C2 C3 1.373(6) .
C2 H2 0.9500 .
C3 C4 1.400(6) .
C3 H3 0.9500 .
C4 C11 1.405(5) .
C4 C5 1.461(5) .
C5 N3 1.346(5) .
C5 C6 1.407(6) .
C6 N3 1.340(5) 3_567
C6 C7 1.465(5) .
C7 C8 1.404(6) .
C7 C12 1.406(6) .
C8 C9 1.380(6) .
C8 H8 0.9500 .
C9 C10 1.401(6) .
C9 H9 0.9500 .
C10 N2 1.329(6) .
C10 H10 0.9500 .
C11 N1 1.360(5) .
C11 C12 1.461(6) .
C12 N2 1.359(5) .
C13 O2 1.261(5) .
C13 O1 1.264(5) .
C13 C14 1.499(6) .
C13 Eu1 2.833(4) .
C14 C15 1.377(6) .
C14 C19 1.397(6) .
C15 C16 1.382(7) .
C15 H15 0.9500 .
C16 C17 1.382(7) .
C16 H16 0.9500 .
C17 C18 1.376(6) .
C17 O3 1.406(5) .
C18 C19 1.376(6) .
C18 H18 0.9500 .
C19 H19 0.9500 .
C20 C25 1.389(6) .
C20 O3 1.390(6) .
C20 C21 1.392(7) .
C21 C22 1.378(7) .
C21 H21 0.9500 .
C22 C23 1.397(6) .
C22 H22 0.9500 .
C23 C24 1.407(6) .
C23 C26 1.495(6) .
C24 C25 1.380(6) .
C24 H24 0.9500 .
C25 H25 0.9500 .
C26 O5 1.262(5) .
C26 O4 1.267(5) .
C27 O7 1.253(5) .
C27 O6 1.276(5) .
C27 C28 1.488(6) .
C27 Eu1 2.952(4) 3_677
C28 C29 1.352(7) .
C28 C33 1.353(7) .
C29 C30 1.415(8) .
C29 H29 0.9500 .
C30 C31 1.338(8) .
C30 H30 0.9500 .
C31 C32 1.373(9) .
C31 O8 1.394(5) .
C32 C33 1.364(8) .
C32 H32 0.9500 .
C33 H33 0.9500 .
Eu1 O5 2.353(3) 2_566
Eu1 O6 2.358(3) .
Eu1 O4 2.378(3) 4_666
Eu1 O1 2.403(3) .
Eu1 O7 2.417(3) 3_677
Eu1 O2 2.535(3) .
Eu1 N1 2.587(3) .
Eu1 N2 2.617(4) .
Eu1 O6 2.778(3) 3_677
Eu1 C27 2.952(4) 3_677
Eu1 Eu1 3.9907(12) 3_677
N3 C6 1.340(5) 3_567
O4 Eu1 2.378(3) 4_565
O5 Eu1 2.353(3) 2_546
O6 Eu1 2.778(3) 3_677
O7 Eu1 2.417(3) 3_677
O8 C31 1.395(6) 2_656
